data_4114527
loop_
_publ_author_name
'Daewon Hong'
'Scott E. Rathmill'
'Patrick J. Carroll'
'Larry G. Sneddon'

_publ_section_title
;
 Syntheses, Characterizations, and Coordination Chemistry of the 10-Vertex
 Phosphadicarbaboranes 6-R-arachno-6,8,9-PC2B7H11 and
 6-R-arachno-6,5,7-PC2B7H11
;
_journal_name_full 'Journal of the American Chemical Society'
_journal_page_first 16058
_journal_page_last 16073
_journal_paper_doi 10.1021/ja037799+
_journal_volume 125
_journal_year 2003
_chemical_formula_sum 'C16 H32 B14 Br2 P2 Pd'
_chemical_formula_weight 703.92
_space_group_IT_number 14
_symmetry_cell_setting monoclinic
_symmetry_Int_Tables_number 14
_symmetry_space_group_name_Hall '-P 2yn'
_symmetry_space_group_name_H-M 'P 1 21/n 1'
_atom_sites_solution_hydrogens geom
_atom_sites_solution_primary direct
_atom_sites_solution_secondary difmap
_audit_creation_method SHELXL
_cell_angle_alpha 90.00
_cell_angle_beta 92.100(5)
_cell_angle_gamma 90.00
_cell_formula_units_Z 2
_cell_length_a 8.6297(9)
_cell_length_b 8.5490(10)
_cell_length_c 19.160(2)
_cell_measurement_temperature 143(1)
_cell_volume 1412.6(3)
_computing_structure_refinement 'SHELXL-93 (Sheldrick, 1993)'
_computing_structure_solution 'SIR92 (Altomare, 1993)'
_diffrn_ambient_temperature 143(2)
_diffrn_measurement_device 'CCD area detector'
_diffrn_measurement_device_type 'Rigaku Mercury'
_diffrn_measurement_method 'phi oscillations'
_diffrn_radiation_monochromator graphite
_diffrn_radiation_source 'rotating anode'
_diffrn_radiation_type MoK\a
_diffrn_radiation_wavelength 0.71069
_diffrn_reflns_av_R_equivalents 0.0000
_diffrn_reflns_av_sigmaI/netI 0.0152
_diffrn_reflns_limit_h_max 8
_diffrn_reflns_limit_h_min -10
_diffrn_reflns_limit_k_max 10
_diffrn_reflns_limit_k_min -10
_diffrn_reflns_limit_l_max 22
_diffrn_reflns_limit_l_min -23
_diffrn_reflns_number 8927
_diffrn_reflns_theta_max 28.91
_diffrn_reflns_theta_min 2.13
_exptl_absorpt_coefficient_mu 3.607
_exptl_absorpt_correction_type multi-scan
_exptl_crystal_density_diffrn 1.655
_exptl_crystal_F_000 688
_exptl_crystal_size_max 0.48
_exptl_crystal_size_mid 0.10
_exptl_crystal_size_min 0.03
_refine_diff_density_max 3.896
_refine_diff_density_min -1.833
_refine_diff_density_rms 0.331
_refine_ls_extinction_method none
_refine_ls_goodness_of_fit_all 1.231
_refine_ls_goodness_of_fit_obs 1.235
_refine_ls_matrix_type full
_refine_ls_number_parameters 161
_refine_ls_number_reflns 8927
_refine_ls_number_restraints 125
_refine_ls_restrained_S_all 1.224
_refine_ls_restrained_S_obs 1.227
_refine_ls_R_factor_all 0.0888
_refine_ls_R_factor_obs 0.0845
_refine_ls_shift/esd_max 0.000
_refine_ls_shift/esd_mean 0.000
_refine_ls_structure_factor_coef Fsqd
_refine_ls_weighting_details 'w=1/[\s^2^(Fo^2^)+(0.1100P)^2^+20.8093P] where P=(Fo^2^+2Fc^2^)/3'
_refine_ls_weighting_scheme calc
_refine_ls_wR_factor_all 0.2309
_refine_ls_wR_factor_obs 0.2253
_reflns_number_observed 8441
_reflns_number_total 8927
_reflns_observed_criterion >2sigma(I)
_cod_data_source_file ja0377992Bsi20030808_011521.cif
_cod_data_source_block Cmpd_8
_cod_depositor_comments
;
The following automatic conversions were performed:

'_refine_ls_weighting_scheme' value 'calc
w=1/[\s^2^(Fo^2^)+(0.1100P)^2^+20.8093P] where P=(Fo^2^+2Fc^2^)/3'
was changed to 'calc'. New tag '_refine_ls_weighting_details' was
created. The value of the new tag was set to
'w=1/[\s^2^(Fo^2^)+(0.1100P)^2^+20.8093P] where P=(Fo^2^+2Fc^2^)/3'.

Automatic conversion script
Id: cif_fix_values 3143 2015-03-26 13:38:13Z robertas 

The following automatic conversions were performed:

'_exptl_absorpt_correction_type' value 'multi-scans' was replaced
with the value 'multi-scan' as specified in the replacement file
'src/cod-tools/trunk/data/replacement-values/replacement_values.lst'.

Automatic conversion script
Id: cif_fix_values 5376 2017-05-30 11:51:03Z andrius 
;
_cod_original_sg_symbol_H-M 'P 21/n '
_cod_database_code 4114527

loop_
_symmetry_equiv_pos_as_xyz
'x, y, z'
'-x+1/2, y+1/2, -z+1/2'
'-x, -y, -z'
'x-1/2, -y-1/2, z-1/2'

loop_
_atom_site_aniso_label
_atom_site_aniso_U_11
_atom_site_aniso_U_22
_atom_site_aniso_U_33
_atom_site_aniso_U_23
_atom_site_aniso_U_13
_atom_site_aniso_U_12
Pd 0.0255(4) 0.0074(3) 0.0156(3) 0.0005(3) -0.0004(2) 0.0005(3)
Br 0.0307(5) 0.0132(3) 0.0361(5) 0.0046(3) -0.0002(3) -0.0041(3)
P6 0.0316(10) 0.0098(8) 0.0134(9) -0.0010(7) 0.0015(6) 0.0017(7)
C5 0.024(3) 0.003(3) 0.026(3) -0.003(3) -0.001(2) -0.001(2)
C7 0.033(3) 0.004(3) 0.015(3) 0.007(3) -0.003(2) -0.002(2)
B1 0.041(5) 0.011(3) 0.016(4) 0.008(3) -0.008(3) 0.002(3)
B2 0.037(5) 0.011(4) 0.015(4) -0.001(3) 0.001(3) 0.007(3)
B3 0.033(4) 0.017(4) 0.024(4) 0.004(4) -0.007(3) 0.001(3)
B4 0.027(4) 0.013(3) 0.020(3) 0.001(3) -0.003(3) 0.008(3)
B8 0.036(4) 0.018(4) 0.017(4) -0.007(3) -0.001(3) -0.002(3)
B9 0.039(5) 0.005(3) 0.021(4) -0.002(3) -0.001(3) 0.007(3)
B10 0.030(4) 0.010(3) 0.017(3) 0.000(3) -0.003(3) -0.004(3)
C11 0.030(4) 0.005(3) 0.018(3) -0.004(3) 0.000(2) 0.005(2)
C12 0.028(4) 0.023(4) 0.018(3) 0.000(3) -0.002(3) -0.002(3)
C13 0.038(4) 0.037(5) 0.026(4) -0.009(4) 0.010(3) 0.011(4)
C14 0.039(4) 0.025(4) 0.022(4) -0.001(3) 0.003(3) 0.007(3)
C15 0.052(4) 0.025(4) 0.018(3) -0.002(3) -0.008(3) 0.006(3)
C16 0.035(4) 0.017(4) 0.022(3) 0.001(3) 0.003(3) 0.003(3)

loop_
_atom_site_label
_atom_site_type_symbol
_atom_site_fract_x
_atom_site_fract_y
_atom_site_fract_z
_atom_site_U_iso_or_equiv
_atom_site_thermal_displace_type
_atom_site_occupancy
_atom_site_calc_flag
_atom_site_refinement_flags
Pd Pd 0.5000 0.5000 0.5000 0.0162(2) Uani 1 d SU
Br Br 0.71394(8) 0.68405(8) 0.49061(4) 0.0267(2) Uani 1 d U
P6 P 0.3178(2) 0.6981(2) 0.48620(9) 0.0182(4) Uani 1 d U
C5 C 0.1384(7) 0.6736(7) 0.4350(3) 0.0176(12) Uani 1 d U
C7 C 0.3627(7) 0.8678(7) 0.4315(3) 0.0177(12) Uani 1 d U
B1 B 0.2501(9) 0.9150(9) 0.3595(4) 0.023(2) Uani 1 d U
B2 B 0.2528(9) 0.7450(9) 0.3043(4) 0.021(2) Uani 1 d U
B3 B 0.0977(10) 0.7864(10) 0.3609(4) 0.025(2) Uani 1 d U
B4 B 0.1670(8) 0.8773(9) 0.4364(4) 0.0203(14) Uani 1 d U
B8 B 0.4295(10) 0.7993(10) 0.3567(4) 0.024(2) Uani 1 d U
B9 B 0.3783(9) 0.5992(8) 0.3318(4) 0.021(2) Uani 1 d U
B10 B 0.1808(9) 0.5902(9) 0.3587(4) 0.0188(14) Uani 1 d U
C11 C 0.2726(7) 0.7590(7) 0.5746(3) 0.0176(12) Uani 1 d U
C12 C 0.1248(8) 0.7670(8) 0.5984(4) 0.0234(15) Uani 1 d U
C13 C 0.1013(9) 0.8031(10) 0.6677(4) 0.033(2) Uani 1 d U
C14 C 0.2264(8) 0.8328(9) 0.7123(4) 0.028(2) Uani 1 d U
C15 C 0.3761(9) 0.8244(9) 0.6888(4) 0.032(2) Uani 1 d U
C16 C 0.3993(8) 0.7849(8) 0.6196(4) 0.0245(15) Uani 1 d U
H1 H 0.2388 1.0325 0.3361 0.038 Uiso 1 d .
H2 H 0.2356 0.7546 0.2473 0.038 Uiso 1 d .
H3 H -0.0190 0.8141 0.3396 0.038 Uiso 1 d .
H4 H 0.0996 0.9659 0.4636 0.038 Uiso 1 d .
H5 H 0.0545 0.6417 0.4558 0.038 Uiso 1 d .
H7 H 0.4221 0.9562 0.4513 0.038 Uiso 1 d .
H8 H 0.5306 0.8522 0.3324 0.038 Uiso 1 d .
H9 H 0.4294 0.5240 0.2918 0.038 Uiso 1 d .
H10 H 0.1027 0.4963 0.3414 0.038 Uiso 1 d .
H89 H 0.4794 0.6519 0.3756 0.038 Uiso 1 d .
H910 H 0.3195 0.5251 0.3783 0.038 Uiso 1 d .
H12 H 0.0409 0.7479 0.5680 0.051 Uiso 1 d .
H13 H 0.0012 0.8077 0.6839 0.051 Uiso 1 d .
H14 H 0.2105 0.8586 0.7586 0.051 Uiso 1 d .
H15 H 0.4605 0.8447 0.7190 0.051 Uiso 1 d .
H16 H 0.4993 0.7763 0.6035 0.051 Uiso 1 d .

loop_
_atom_type_symbol
_atom_type_description
_atom_type_scat_dispersion_real
_atom_type_scat_dispersion_imag
_atom_type_scat_source
C C 0.0033 0.0016 'International Tables Vol C Tables 4.2.6.8 and 6.1.1.4'
H H 0.0000 0.0000 'International Tables Vol C Tables 4.2.6.8 and 6.1.1.4'
B B 0.0013 0.0007 'International Tables Vol C Tables 4.2.6.8 and 6.1.1.4'
Pd Pd -0.9988 1.0072 'International Tables Vol C Tables 4.2.6.8 and 6.1.1.4'
Br Br -0.2901 2.4595 'International Tables Vol C Tables 4.2.6.8 and 6.1.1.4'
P P 0.1023 0.0942 'International Tables Vol C Tables 4.2.6.8 and 6.1.1.4'

loop_
_geom_angle_atom_site_label_1
_geom_angle_atom_site_label_2
_geom_angle_atom_site_label_3
_geom_angle
_geom_angle_site_symmetry_1
_geom_angle_site_symmetry_3
P6 Pd P6 180.0 3_666 .
P6 Pd Br 88.15(5) 3_666 .
P6 Pd Br 91.85(5) . .
P6 Pd Br 91.85(5) 3_666 3_666
P6 Pd Br 88.15(5) . 3_666
Br Pd Br 180.0 . 3_666
C5 P6 C11 109.1(3) . .
C5 P6 C7 88.6(3) . .
C11 P6 C7 111.1(3) . .
C5 P6 B4 50.8(3) . .
C11 P6 B4 93.5(3) . .
C7 P6 B4 48.6(3) . .
C5 P6 Pd 122.6(2) . .
C11 P6 Pd 105.6(2) . .
C7 P6 Pd 119.0(2) . .
B4 P6 Pd 160.7(2) . .
B10 C5 B3 64.4(5) . .
B10 C5 B4 113.5(5) . .
B3 C5 B4 59.2(4) . .
B10 C5 P6 108.1(4) . .
B3 C5 P6 121.3(4) . .
B4 C5 P6 76.2(3) . .
B8 C7 B4 116.1(5) . .
B8 C7 B1 66.0(5) . .
B4 C7 B1 59.7(4) . .
B8 C7 P6 107.4(5) . .
B4 C7 P6 77.0(4) . .
B1 C7 P6 121.5(4) . .
B4 B1 C7 59.9(4) . .
B4 B1 B3 61.0(5) . .
C7 B1 B3 104.4(5) . .
B4 B1 B2 111.9(6) . .
C7 B1 B2 105.3(5) . .
B3 B1 B2 61.1(5) . .
B4 B1 B8 107.8(5) . .
C7 B1 B8 56.0(4) . .
B3 B1 B8 107.6(5) . .
B2 B1 B8 61.2(4) . .
B9 B2 B3 115.7(6) . .
B9 B2 B1 115.3(6) . .
B3 B2 B1 57.2(4) . .
B9 B2 B10 61.3(4) . .
B3 B2 B10 61.0(4) . .
B1 B2 B10 103.9(5) . .
B9 B2 B8 61.3(5) . .
B3 B2 B8 104.0(5) . .
B1 B2 B8 60.5(4) . .
B10 B2 B8 99.5(5) . .
B1 B3 B4 58.9(5) . .
B1 B3 C5 103.7(5) . .
B4 B3 C5 60.9(4) . .
B1 B3 B2 61.7(5) . .
B4 B3 B2 110.7(6) . .
C5 B3 B2 104.6(5) . .
B1 B3 B10 106.7(5) . .
B4 B3 B10 107.9(5) . .
C5 B3 B10 56.1(4) . .
B2 B3 B10 60.1(4) . .
B1 B4 C7 60.4(4) . .
B1 B4 B3 60.1(5) . .
C7 B4 B3 104.2(5) . .
B1 B4 C5 103.8(5) . .
C7 B4 C5 95.2(4) . .
B3 B4 C5 59.9(4) . .
B1 B4 P6 104.3(4) . .
C7 B4 P6 54.4(3) . .
B3 B4 P6 103.3(5) . .
C5 B4 P6 53.1(3) . .
C7 B8 B9 117.7(6) . .
C7 B8 B1 57.9(4) . .
B9 B8 B1 108.4(5) . .
C7 B8 B2 104.4(5) . .
B9 B8 B2 55.8(4) . .
B1 B8 B2 58.2(4) . .
B2 B9 B10 61.7(4) . .
B2 B9 B8 62.9(4) . .
B10 B9 B8 100.8(5) . .
C5 B10 B9 118.0(5) . .
C5 B10 B2 106.4(5) . .
B9 B10 B2 57.0(4) . .
C5 B10 B3 59.5(4) . .
B9 B10 B3 110.1(5) . .
B2 B10 B3 59.0(4) . .
C12 C11 C16 120.5(6) . .
C12 C11 P6 123.7(5) . .
C16 C11 P6 115.6(5) . .
C11 C12 C13 120.0(6) . .
C14 C13 C12 119.9(6) . .
C13 C14 C15 120.5(7) . .
C14 C15 C16 119.5(7) . .
C11 C16 C15 119.7(6) . .

loop_
_geom_bond_atom_site_label_1
_geom_bond_atom_site_label_2
_geom_bond_distance
_geom_bond_site_symmetry_2
Pd P6 2.319(2) 3_666
Pd P6 2.319(2) .
Pd Br 2.4374(7) .
Pd Br 2.4375(7) 3_666
P6 C5 1.815(7) .
P6 C11 1.828(6) .
P6 C7 1.839(6) .
P6 B4 2.205(8) .
C5 B10 1.679(10) .
C5 B3 1.742(11) .
C5 B4 1.759(10) .
C7 B8 1.670(10) .
C7 B4 1.697(9) .
C7 B1 1.707(9) .
B1 B4 1.695(11) .
B1 B3 1.715(12) .
B1 B2 1.798(11) .
B1 B8 1.840(11) .
B2 B9 1.721(11) .
B2 B3 1.788(11) .
B2 B10 1.808(11) .
B2 B8 1.853(11) .
B3 B4 1.730(12) .
B3 B10 1.825(12) .
B8 B9 1.826(11) .
B9 B10 1.801(11) .
C11 C12 1.372(9) .
C11 C16 1.385(10) .
C12 C13 1.385(10) .
C13 C14 1.376(11) .
C14 C15 1.386(10) .
C15 C16 1.389(10) .
